data_4027508
loop_
_publ_author_name
'Yukari Kondo'
'Noriyuki Suzuki'
'Masato Takahashi'
'Takuya Kumamoto'
'Hyuma Masu'
'Tsutomu Ishikawa'

_publ_section_title
;
 Enantioselective Construction of a Polyhydroxylated Pyrrolidine Skeleton
 from 3-Vinylaziridine-2-carboxylates: Synthesis of (+)-DMDP and a
 Potential Common Intermediate for (+)-Hyacinthacine A1and
 (+)-1-epi-Australine
;
_journal_name_full 'Journal of Organic Chemistry'
_journal_page_first 7988
_journal_page_last 7999
_journal_paper_doi 10.1021/jo301178b
_journal_volume 77
_journal_year 2012
_chemical_absolute_configuration rmad
_chemical_formula_sum 'C17 H25 N O5'
_chemical_formula_weight 323.38
_chemical_name_systematic
; 
 ? 
;
_space_group_IT_number 19
_symmetry_cell_setting orthorhombic
_symmetry_space_group_name_Hall 'P 2ac 2ab'
_symmetry_space_group_name_H-M 'P 21 21 21'
_atom_sites_solution_hydrogens geom
_atom_sites_solution_primary direct
_atom_sites_solution_secondary difmap
_audit_creation_method SHELXL-97
_cell_angle_alpha 90.00
_cell_angle_beta 90.00
_cell_angle_gamma 90.00
_cell_formula_units_Z 4
_cell_length_a 5.69660(10)
_cell_length_b 15.5167(4)
_cell_length_c 19.3507(5)
_cell_measurement_reflns_used 6443
_cell_measurement_temperature 173
_cell_measurement_theta_max 70.50
_cell_measurement_theta_min 2.28
_cell_volume 1710.46(7)
_computing_cell_refinement 'APEX2 (Bruker AXS, 2006)'
_computing_data_collection 'APEX2 '
_computing_data_reduction 'SAINT (Bruker AXS, 2004)'
_computing_molecular_graphics 'XSHEL (Bruker AXS,2002)'
_computing_publication_material 'XCIF (Bruker AXS, 2001)'
_computing_structure_refinement 'SHELXL-97 (Sheldrick, 1997)'
_computing_structure_solution 'SHELXS-97 (Sheldrick, 1997)'
_diffrn_ambient_temperature 173
_diffrn_detector_area_resol_mean 8.333
_diffrn_measured_fraction_theta_full 0.983
_diffrn_measured_fraction_theta_max 0.965
_diffrn_measurement_device_type 'Bruker APEXII CCD area detector'
_diffrn_measurement_method 'phi and omega scans'
_diffrn_radiation_monochromator 'Bruker Helios multilayer confocal mirror'
_diffrn_radiation_source 'Bruker TXS fine-focus rotating anode'
_diffrn_radiation_type CuK\a
_diffrn_radiation_wavelength 1.54178
_diffrn_reflns_av_R_equivalents 0.0147
_diffrn_reflns_av_sigmaI/netI 0.0143
_diffrn_reflns_limit_h_max 6
_diffrn_reflns_limit_h_min -6
_diffrn_reflns_limit_k_max 18
_diffrn_reflns_limit_k_min -18
_diffrn_reflns_limit_l_max 17
_diffrn_reflns_limit_l_min -23
_diffrn_reflns_number 6845
_diffrn_reflns_theta_full 69.00
_diffrn_reflns_theta_max 70.72
_diffrn_reflns_theta_min 3.65
_exptl_absorpt_coefficient_mu 0.757
_exptl_absorpt_correction_T_max 0.9281
_exptl_absorpt_correction_T_min 0.8047
_exptl_absorpt_correction_type empirical
_exptl_absorpt_process_details
;
SADABS Sheldrick 1996
;
_exptl_crystal_colour colourless
_exptl_crystal_density_diffrn 1.256
_exptl_crystal_density_meas 0
_exptl_crystal_description needle
_exptl_crystal_F_000 696
_exptl_crystal_size_max 0.30
_exptl_crystal_size_mid 0.20
_exptl_crystal_size_min 0.10
_refine_diff_density_max 0.176
_refine_diff_density_min -0.148
_refine_diff_density_rms 0.033
_refine_ls_abs_structure_details 'Flack H D (1983), Acta Cryst. A39, 876-881'
_refine_ls_abs_structure_Flack 0.17(16)
_refine_ls_extinction_method none
_refine_ls_goodness_of_fit_ref 1.056
_refine_ls_hydrogen_treatment constr
_refine_ls_matrix_type full
_refine_ls_number_parameters 214
_refine_ls_number_reflns 2839
_refine_ls_number_restraints 0
_refine_ls_restrained_S_all 1.056
_refine_ls_R_factor_all 0.0312
_refine_ls_R_factor_gt 0.0311
_refine_ls_shift/su_max 0.000
_refine_ls_shift/su_mean 0.000
_refine_ls_structure_factor_coef Fsqd
_refine_ls_weighting_details 'calc w=1/[\s^2^(Fo^2^)+(0.0534P)^2^+0.2720P] where P=(Fo^2^+2Fc^2^)/3'
_refine_ls_weighting_scheme calc
_refine_ls_wR_factor_gt 0.0842
_refine_ls_wR_factor_ref 0.0843
_reflns_number_gt 2827
_reflns_number_total 2839
_reflns_threshold_expression >2sigma
_cod_data_source_file jo301178b_si_002.cif
_cod_data_source_block u120130mas1
_cod_original_sg_symbol_H-M 'P 21 21 21 '
_cod_database_code 4027508

loop_
_symmetry_equiv_pos_as_xyz
'x, y, z'
'-x+1/2, -y, z+1/2'
'-x, y+1/2, -z+1/2'
'x+1/2, -y+1/2, -z'

loop_
_atom_site_label
_atom_site_type_symbol
_atom_site_fract_x
_atom_site_fract_y
_atom_site_fract_z
_atom_site_U_iso_or_equiv
_atom_site_adp_type
_atom_site_occupancy
_atom_site_symmetry_multiplicity
_atom_site_calc_flag
_atom_site_refinement_flags
C1 C -0.0293(2) 0.53783(8) 0.47866(6) 0.0256(3) Uani 1 1 d .
H1 H -0.1797 0.5272 0.4534 0.031 Uiso 1 1 calc R
C2 C 0.0469(2) 0.63171(8) 0.46960(7) 0.0281(3) Uani 1 1 d .
H2 H -0.0956 0.6693 0.4701 0.034 Uiso 1 1 calc R
C3 C 0.1956(2) 0.65089(9) 0.53460(7) 0.0306(3) Uani 1 1 d .
H3 H 0.1668 0.7118 0.5491 0.037 Uiso 1 1 calc R
C4 C 0.0940(3) 0.59008(8) 0.59005(7) 0.0296(3) Uani 1 1 d .
H4 H 0.2241 0.5561 0.6115 0.036 Uiso 1 1 calc R
C5 C -0.0749(4) 0.44087(9) 0.57598(7) 0.0405(4) Uani 1 1 d .
H5A H 0.0762 0.4133 0.5637 0.049 Uiso 1 1 calc R
H5B H -0.1998 0.4110 0.5497 0.049 Uiso 1 1 calc R
C6 C -0.1189(3) 0.42659(8) 0.65230(7) 0.0306(3) Uani 1 1 d .
C7 C -0.3273(3) 0.44993(10) 0.68396(9) 0.0430(4) Uani 1 1 d .
H7 H -0.4460 0.4782 0.6580 0.052 Uiso 1 1 calc R
C8 C -0.3639(3) 0.43211(12) 0.75369(9) 0.0515(4) Uani 1 1 d .
H8 H -0.5058 0.4495 0.7754 0.062 Uiso 1 1 calc R
C9 C -0.1948(4) 0.38940(12) 0.79122(8) 0.0517(5) Uani 1 1 d .
H9 H -0.2211 0.3765 0.8386 0.062 Uiso 1 1 calc R
C10 C 0.0117(3) 0.36541(12) 0.76030(8) 0.0483(4) Uani 1 1 d .
H10 H 0.1288 0.3360 0.7861 0.058 Uiso 1 1 calc R
C11 C 0.0485(3) 0.38438(9) 0.69101(8) 0.0358(3) Uani 1 1 d .
H11 H 0.1921 0.3679 0.6698 0.043 Uiso 1 1 calc R
C12 C 0.1630(2) 0.47698(8) 0.45184(7) 0.0280(3) Uani 1 1 d .
C13 C 0.2271(3) 0.35519(9) 0.37379(8) 0.0389(4) Uani 1 1 d .
C14 C 0.3178(5) 0.29541(11) 0.42978(10) 0.0631(6) Uani 1 1 d .
H14A H 0.4240 0.3272 0.4604 0.095 Uiso 1 1 calc R
H14B H 0.4026 0.2473 0.4085 0.095 Uiso 1 1 calc R
H14C H 0.1853 0.2731 0.4567 0.095 Uiso 1 1 calc R
C15 C 0.0571(4) 0.31005(15) 0.32589(14) 0.0754(7) Uani 1 1 d .
H15A H -0.0753 0.2876 0.3527 0.113 Uiso 1 1 calc R
H15B H 0.1373 0.2623 0.3026 0.113 Uiso 1 1 calc R
H15C H -0.0008 0.3510 0.2913 0.113 Uiso 1 1 calc R
C16 C 0.4235(4) 0.39565(12) 0.33362(9) 0.0514(4) Uani 1 1 d .
H16A H 0.3596 0.4393 0.3023 0.077 Uiso 1 1 calc R
H16B H 0.5048 0.3512 0.3067 0.077 Uiso 1 1 calc R
H16C H 0.5344 0.4228 0.3656 0.077 Uiso 1 1 calc R
C17 C -0.0366(3) 0.63967(9) 0.64594(7) 0.0345(3) Uani 1 1 d .
H17A H -0.1011 0.5984 0.6801 0.041 Uiso 1 1 calc R
H17B H 0.0750 0.6779 0.6704 0.041 Uiso 1 1 calc R
N1 N -0.0673(2) 0.53103(7) 0.55339(5) 0.0268(2) Uani 1 1 d .
O1 O 0.36210(18) 0.47665(7) 0.47301(6) 0.0415(3) Uani 1 1 d .
O2 O 0.07758(18) 0.42307(6) 0.40544(5) 0.0336(2) Uani 1 1 d .
O3 O 0.1609(2) 0.64109(7) 0.40589(5) 0.0406(3) Uani 1 1 d .
H3A H 0.2052 0.6924 0.4012 0.061 Uiso 1 1 calc R
O4 O 0.44006(18) 0.63952(7) 0.52360(6) 0.0441(3) Uani 1 1 d .
H4A H 0.4663 0.5884 0.5116 0.066 Uiso 1 1 calc R
O5 O -0.2220(2) 0.68984(7) 0.61857(6) 0.0388(3) Uani 1 1 d .
H5 H -0.3092 0.6585 0.5942 0.058 Uiso 1 1 calc R

loop_
_atom_site_aniso_label
_atom_site_aniso_U_11
_atom_site_aniso_U_22
_atom_site_aniso_U_33
_atom_site_aniso_U_23
_atom_site_aniso_U_13
_atom_site_aniso_U_12
C1 0.0260(6) 0.0238(6) 0.0268(6) -0.0015(5) -0.0010(5) 0.0009(5)
C2 0.0296(6) 0.0234(6) 0.0314(6) 0.0009(5) 0.0027(6) 0.0003(6)
C3 0.0281(7) 0.0239(6) 0.0399(7) -0.0047(5) -0.0002(6) -0.0012(5)
C4 0.0323(7) 0.0228(6) 0.0338(6) 0.0000(5) -0.0091(6) 0.0027(6)
C5 0.0657(11) 0.0228(6) 0.0329(6) 0.0000(5) 0.0017(7) -0.0012(7)
C6 0.0383(7) 0.0205(6) 0.0330(6) -0.0001(5) 0.0003(6) -0.0053(6)
C7 0.0393(8) 0.0370(8) 0.0528(8) 0.0008(7) 0.0011(8) 0.0011(7)
C8 0.0486(9) 0.0492(9) 0.0569(10) -0.0128(8) 0.0207(9) -0.0100(8)
C9 0.0745(13) 0.0509(9) 0.0299(7) 0.0003(7) 0.0051(8) -0.0220(10)
C10 0.0559(10) 0.0492(9) 0.0398(8) 0.0082(7) -0.0150(8) -0.0076(8)
C11 0.0346(7) 0.0326(7) 0.0401(7) 0.0007(6) 0.0000(6) -0.0038(6)
C12 0.0316(7) 0.0225(6) 0.0300(6) -0.0007(5) 0.0013(6) -0.0009(6)
C13 0.0438(9) 0.0297(7) 0.0432(8) -0.0131(6) 0.0043(7) 0.0057(7)
C14 0.0976(17) 0.0312(8) 0.0606(10) 0.0046(8) 0.0214(12) 0.0234(10)
C15 0.0561(12) 0.0689(13) 0.1012(17) -0.0589(13) -0.0031(13) 0.0045(11)
C16 0.0546(10) 0.0543(10) 0.0451(8) -0.0045(8) 0.0164(8) 0.0118(9)
C17 0.0491(9) 0.0284(6) 0.0258(6) -0.0014(5) -0.0050(6) -0.0026(6)
N1 0.0335(6) 0.0206(5) 0.0263(5) -0.0007(4) -0.0011(5) 0.0001(5)
O1 0.0318(5) 0.0419(6) 0.0510(6) -0.0155(5) -0.0059(5) 0.0096(5)
O2 0.0331(5) 0.0293(5) 0.0384(5) -0.0103(4) 0.0023(4) 0.0012(5)
O3 0.0550(7) 0.0319(5) 0.0350(5) -0.0003(4) 0.0140(5) -0.0073(5)
O4 0.0253(5) 0.0426(6) 0.0643(7) -0.0159(5) -0.0009(5) -0.0038(5)
O5 0.0422(6) 0.0312(5) 0.0430(5) -0.0111(4) -0.0024(5) 0.0050(5)

loop_
_atom_type_symbol
_atom_type_description
_atom_type_scat_dispersion_real
_atom_type_scat_dispersion_imag
_atom_type_scat_source
C C 0.0181 0.0091 'International Tables Vol C Tables 4.2.6.8 and 6.1.1.4'
H H 0.0000 0.0000 'International Tables Vol C Tables 4.2.6.8 and 6.1.1.4'
N N 0.0311 0.0180 'International Tables Vol C Tables 4.2.6.8 and 6.1.1.4'
O O 0.0492 0.0322 'International Tables Vol C Tables 4.2.6.8 and 6.1.1.4'

loop_
_geom_angle_atom_site_label_1
_geom_angle_atom_site_label_2
_geom_angle_atom_site_label_3
_geom_angle
N1 C1 C2 102.92(10)
N1 C1 C12 113.22(10)
C2 C1 C12 110.14(11)
N1 C1 H1 110.1
C2 C1 H1 110.1
C12 C1 H1 110.1
O3 C2 C1 109.35(11)
O3 C2 C3 116.22(11)
C1 C2 C3 104.22(10)
O3 C2 H2 108.9
C1 C2 H2 108.9
C3 C2 H2 108.9
O4 C3 C4 113.37(12)
O4 C3 C2 113.07(11)
C4 C3 C2 104.04(11)
O4 C3 H3 108.7
C4 C3 H3 108.7
C2 C3 H3 108.7
N1 C4 C17 110.52(12)
N1 C4 C3 106.18(10)
C17 C4 C3 111.65(11)
N1 C4 H4 109.5
C17 C4 H4 109.5
C3 C4 H4 109.5
N1 C5 C6 115.81(12)
N1 C5 H5A 108.3
C6 C5 H5A 108.3
N1 C5 H5B 108.3
C6 C5 H5B 108.3
H5A C5 H5B 107.4
C11 C6 C7 118.50(13)
C11 C6 C5 119.04(14)
C7 C6 C5 122.35(15)
C6 C7 C8 120.33(16)
C6 C7 H7 119.8
C8 C7 H7 119.8
C9 C8 C7 120.13(16)
C9 C8 H8 119.9
C7 C8 H8 119.9
C10 C9 C8 120.05(15)
C10 C9 H9 120.0
C8 C9 H9 120.0
C9 C10 C11 119.56(16)
C9 C10 H10 120.2
C11 C10 H10 120.2
C6 C11 C10 121.41(15)
C6 C11 H11 119.3
C10 C11 H11 119.3
O1 C12 O2 125.09(13)
O1 C12 C1 123.94(12)
O2 C12 C1 110.89(11)
O2 C13 C16 110.14(12)
O2 C13 C15 102.34(14)
C16 C13 C15 110.72(16)
O2 C13 C14 109.51(12)
C16 C13 C14 111.85(17)
C15 C13 C14 111.88(18)
C13 C14 H14A 109.5
C13 C14 H14B 109.5
H14A C14 H14B 109.5
C13 C14 H14C 109.5
H14A C14 H14C 109.5
H14B C14 H14C 109.5
C13 C15 H15A 109.5
C13 C15 H15B 109.5
H15A C15 H15B 109.5
C13 C15 H15C 109.5
H15A C15 H15C 109.5
H15B C15 H15C 109.5
C13 C16 H16A 109.5
C13 C16 H16B 109.5
H16A C16 H16B 109.5
C13 C16 H16C 109.5
H16A C16 H16C 109.5
H16B C16 H16C 109.5
O5 C17 C4 112.15(11)
O5 C17 H17A 109.2
C4 C17 H17A 109.2
O5 C17 H17B 109.2
C4 C17 H17B 109.2
H17A C17 H17B 107.9
C1 N1 C5 111.55(10)
C1 N1 C4 109.69(11)
C5 N1 C4 117.81(12)
C12 O2 C13 121.21(11)
C2 O3 H3A 109.5
C3 O4 H4A 109.5
C17 O5 H5 109.5

loop_
_geom_bond_atom_site_label_1
_geom_bond_atom_site_label_2
_geom_bond_distance
C1 N1 1.4659(16)
C1 C2 1.5300(18)
C1 C12 1.5364(18)
C1 H1 1.0000
C2 O3 1.4010(16)
C2 C3 1.5456(19)
C2 H2 1.0000
C3 O4 1.4196(18)
C3 C4 1.542(2)
C3 H3 1.0000
C4 N1 1.4789(18)
C4 C17 1.522(2)
C4 H4 1.0000
C5 N1 1.4662(17)
C5 C6 1.5142(19)
C5 H5A 0.9900
C5 H5B 0.9900
C6 C11 1.378(2)
C6 C7 1.384(2)
C7 C8 1.393(3)
C7 H7 0.9500
C8 C9 1.377(3)
C8 H8 0.9500
C9 C10 1.371(3)
C9 H9 0.9500
C10 C11 1.388(2)
C10 H10 0.9500
C11 H11 0.9500
C12 O1 1.2061(18)
C12 O2 1.3199(17)
C13 O2 1.4867(17)
C13 C16 1.500(2)
C13 C15 1.512(3)
C13 C14 1.517(2)
C14 H14A 0.9800
C14 H14B 0.9800
C14 H14C 0.9800
C15 H15A 0.9800
C15 H15B 0.9800
C15 H15C 0.9800
C16 H16A 0.9800
C16 H16B 0.9800
C16 H16C 0.9800
C17 O5 1.4149(19)
C17 H17A 0.9900
C17 H17B 0.9900
O3 H3A 0.8400
O4 H4A 0.8400
O5 H5 0.8400
